data_4349510
loop_
_publ_author_name
'W\;ec\/lawik, M.'
'G\;agor, A.'
'Jakubas, R.'
'Piecha-Bisiorek, A.'
'Medycki, W.'
'Baran, J.'
'Zieli\'nski, P.'
'Ga\/l\;azka, M.'

_publ_section_title
;
 Structure--property relationships in hybrid (C3H5N2)3[Sb2I9] and
 (C3H5N2)3[Bi2I9] isomorphs
;
_journal_issue 10
_journal_name_full 'Inorganic Chemistry Frontiers'
_journal_page_first 1306
_journal_paper_doi 10.1039/C6QI00260A
_journal_volume 3
_journal_year 2016
_chemical_formula_sum 'C9 H15 I9 N6 Sb2'
_chemical_formula_weight 1592.77
_space_group_IT_number 194
_space_group_name_Hall '-P 6c 2c'
_space_group_name_H-M_alt 'P 63/m m c'
_symmetry_cell_setting hexagonal
_symmetry_space_group_name_H-M 'P 63/m m c'
_atom_sites_solution_hydrogens geom
_atom_sites_solution_primary direct
_atom_sites_solution_secondary difmap
_audit_creation_method SHELXL-97
_audit_update_record
;
2016-07-17 deposited with the CCDC.
2016-08-22 downloaded from the CCDC.
;
_cell_angle_alpha 90.00
_cell_angle_beta 90.00
_cell_angle_gamma 120.00
_cell_formula_units_Z 2
_cell_length_a 9.3526(9)
_cell_length_b 9.3526(9)
_cell_length_c 22.285(3)
_cell_measurement_reflns_used 1307
_cell_measurement_temperature 445(2)
_cell_measurement_theta_max 29.8088
_cell_measurement_theta_min 2.6703
_cell_volume 1688.1(3)
_computing_structure_refinement 'SHELXL-97 (Sheldrick, 1997)'
_computing_structure_solution 'SHELXS-97 (Sheldrick, 1990)'
_diffrn_ambient_temperature 445(2)
_diffrn_measured_fraction_theta_full 0.980
_diffrn_measured_fraction_theta_max 0.980
_diffrn_radiation_monochromator graphite
_diffrn_radiation_source 'fine-focus sealed tube'
_diffrn_radiation_type MoK\a
_diffrn_radiation_wavelength 0.71073
_diffrn_reflns_av_R_equivalents 0.1298
_diffrn_reflns_av_sigmaI/netI 0.0295
_diffrn_reflns_limit_h_max 11
_diffrn_reflns_limit_h_min -10
_diffrn_reflns_limit_k_max 8
_diffrn_reflns_limit_k_min -11
_diffrn_reflns_limit_l_max 27
_diffrn_reflns_limit_l_min -27
_diffrn_reflns_number 15508
_diffrn_reflns_theta_full 25.68
_diffrn_reflns_theta_max 25.68
_diffrn_reflns_theta_min 3.11
_exptl_absorpt_coefficient_mu 9.838
_exptl_absorpt_correction_T_max 1.00000
_exptl_absorpt_correction_T_min 0.29104
_exptl_absorpt_correction_type multi-scan
_exptl_absorpt_process_details
;
CrysAlisPro, Agilent Technologies,
Version 1.171.36.21 (release 14-08-2012 CrysAlis171 .NET)
(compiled Sep 14 2012,17:21:16)
Empirical absorption correction using spherical harmonics,
 implemented in SCALE3 ABSPACK scaling algorithm.
;
_exptl_crystal_colour red
_exptl_crystal_density_diffrn 3.134
_exptl_crystal_density_method 'not measured'
_exptl_crystal_description plate
_exptl_crystal_F_000 1380
_exptl_crystal_size_max 0.20
_exptl_crystal_size_mid 0.08
_exptl_crystal_size_min 0.01
_refine_diff_density_max 0.728
_refine_diff_density_min -0.588
_refine_diff_density_rms 0.161
_refine_ls_extinction_method none
_refine_ls_goodness_of_fit_ref 0.952
_refine_ls_matrix_type full
_refine_ls_number_parameters 27
_refine_ls_number_reflns 652
_refine_ls_number_restraints 16
_refine_ls_restrained_S_all 0.957
_refine_ls_R_factor_all 0.1530
_refine_ls_R_factor_gt 0.0651
_refine_ls_shift/su_max 0.022
_refine_ls_shift/su_mean 0.005
_refine_ls_structure_factor_coef Fsqd
_refine_ls_weighting_details 'calc w=1/[\s^2^(Fo^2^)+(0.1100P)^2^+0.0000P] where P=(Fo^2^+2Fc^2^)/3'
_refine_ls_weighting_scheme calc
_refine_ls_wR_factor_gt 0.1752
_refine_ls_wR_factor_ref 0.2337
_reflns_number_gt 220
_reflns_number_total 654
_reflns_threshold_expression >2sigma(I)
_cod_data_source_file c6qi00260a3.cif
_cod_data_source_block 445K_Im3Sb2I9
_cod_original_sg_symbol_H-M P6(3)/mmc
_cod_database_code 4349510

loop_
_symmetry_equiv_pos_as_xyz
'x, y, z'
'-y, x-y, z'
'-x+y, -x, z'
'-x, -y, z+1/2'
'y, -x+y, z+1/2'
'x-y, x, z+1/2'
'y, x, -z'
'x-y, -y, -z'
'-x, -x+y, -z'
'-y, -x, -z+1/2'
'-x+y, y, -z+1/2'
'x, x-y, -z+1/2'
'-x, -y, -z'
'y, -x+y, -z'
'x-y, x, -z'
'x, y, -z-1/2'
'-y, x-y, -z-1/2'
'-x+y, -x, -z-1/2'
'-y, -x, z'
'-x+y, y, z'
'x, x-y, z'
'y, x, z-1/2'
'x-y, -y, z-1/2'
'-x, -x+y, z-1/2'

loop_
_atom_site_label
_atom_site_type_symbol
_atom_site_fract_x
_atom_site_fract_y
_atom_site_fract_z
_atom_site_U_iso_or_equiv
_atom_site_adp_type
_atom_site_occupancy
_atom_site_symmetry_multiplicity
_atom_site_calc_flag
_atom_site_refinement_flags
Sb1 Sb 0.3333 0.6667 0.15626(9) 0.1781(9) Uani 1 6 d S
I1 I 0.18311(11) 0.81689(11) 0.08681(7) 0.2225(7) Uani 1 2 d S
I2 I 0.48587(11) 0.51413(11) 0.2500 0.1876(8) Uani 1 4 d S
C1 C 0.569(3) 1.2843(15) 0.0574(8) 0.40(2) Uiso 0.33 2 d SPD
H1 H 0.5465 1.2733 0.0165 0.475 Uiso 0.33 2 calc SPR
N2 N 0.5882(5) 1.1764(10) 0.0936(7) 0.40(2) Uiso 0.67 2 d SPD
H2 H 0.5825 1.0859 0.0820 0.475 Uiso 0.33 1 calc PR
C3 C 0.6176(5) 1.2352(11) 0.1500(8) 0.40(2) Uiso 0.67 2 d SPD
H3 H 0.5504 1.1853 0.1832 0.475 Uiso 0.33 1 calc PR
C4 C -0.0063(9) 0.1337(12) 0.2500 0.50(5) Uiso 0.33 2 d SPD
H4 H -0.0185 0.2265 0.2500 0.605 Uiso 0.33 2 calc SPR
N5 N -0.1315(8) -0.0272(13) 0.2500 0.50(5) Uiso 0.33 2 d SPD
H5 H -0.2353 -0.0597 0.2500 0.605 Uiso 0.33 2 calc SPR
C6 C -0.0639(10) -0.128(2) 0.2500 0.50(5) Uiso 0.33 4 d SPD
H6 H -0.1213 -0.2427 0.2500 0.605 Uiso 0.33 4 calc SPR

loop_
_atom_site_aniso_label
_atom_site_aniso_U_11
_atom_site_aniso_U_22
_atom_site_aniso_U_33
_atom_site_aniso_U_23
_atom_site_aniso_U_13
_atom_site_aniso_U_12
Sb1 0.2038(13) 0.2038(13) 0.1267(15) 0.000 0.000 0.1019(6)
I1 0.2548(9) 0.2548(9) 0.1721(13) 0.0197(5) -0.0197(5) 0.1380(11)
I2 0.2062(9) 0.2062(9) 0.1650(15) 0.000 0.000 0.1141(11)

loop_
_atom_type_symbol
_atom_type_description
_atom_type_scat_dispersion_real
_atom_type_scat_dispersion_imag
_atom_type_scat_source
C C 0.0033 0.0016 'International Tables Vol C Tables 4.2.6.8 and 6.1.1.4'
H H 0.0000 0.0000 'International Tables Vol C Tables 4.2.6.8 and 6.1.1.4'
N N 0.0061 0.0033 'International Tables Vol C Tables 4.2.6.8 and 6.1.1.4'
Sb Sb -0.5866 1.5461 'International Tables Vol C Tables 4.2.6.8 and 6.1.1.4'
I I -0.4742 1.8119 'International Tables Vol C Tables 4.2.6.8 and 6.1.1.4'

loop_
_geom_angle_atom_site_label_1
_geom_angle_atom_site_label_2
_geom_angle_atom_site_label_3
_geom_angle
_geom_angle_site_symmetry_1
_geom_angle_site_symmetry_3
I1 Sb1 I1 93.90(6) . 2_665
I1 Sb1 I1 93.90(6) . 3_565
I1 Sb1 I1 93.90(6) 2_665 3_565
I1 Sb1 I2 91.39(3) . 2_665
I1 Sb1 I2 172.24(7) 2_665 2_665
I1 Sb1 I2 91.39(3) 3_565 2_665
I1 Sb1 I2 91.39(3) . 3_565
I1 Sb1 I2 91.39(3) 2_665 3_565
I1 Sb1 I2 172.24(7) 3_565 3_565
I2 Sb1 I2 82.80(5) 2_665 3_565
I1 Sb1 I2 172.24(7) . .
I1 Sb1 I2 91.39(3) 2_665 .
I1 Sb1 I2 91.39(3) 3_565 .
I2 Sb1 I2 82.80(5) 2_665 .
I2 Sb1 I2 82.80(5) 3_565 .
N2 C1 N2 106.6(12) 3_575 .
C3 N2 C1 108.8(8) . .
N2 C3 C3 107.9(5) . 2_775
C4 C4 N5 107.8(5) 11 .
C6 N5 C4 108.7(8) . .
C4 N5 C4 100.5(7) . 12
N5 C6 N5 107.0(11) 11 .

loop_
_geom_bond_atom_site_label_1
_geom_bond_atom_site_label_2
_geom_bond_distance
_geom_bond_site_symmetry_2
Sb1 I1 2.8840(19) .
Sb1 I1 2.8840(19) 2_665
Sb1 I1 2.8840(19) 3_565
Sb1 I2 3.2357(19) 2_665
Sb1 I2 3.2357(19) 3_565
Sb1 I2 3.2357(19) .
C1 N2 1.374(10) 3_575
C1 N2 1.374(10) .
N2 C3 1.345(14) .
C3 C3 1.377(15) 2_775
C4 C4 1.368(15) 11
C4 N5 1.369(10) .
N5 C6 1.372(11) .
C6 N5 1.372(11) 11
